data_7115898
loop_
_publ_author_name
'Erin L. Dodd'
'D. Scott Bohle'

_publ_section_title
;
 Orienting the heterocyclic periphery: a structural model for
 chloroquine's antimalarial activity
;
_journal_name_full Chem.Commun.
_journal_page_first 13765
_journal_paper_doi 10.1039/C4cc05328A
_journal_volume 50
_journal_year 2014
_chemical_formula_moiety 'C106 H122 Cl2 Ga2 N14 O10'
_chemical_formula_sum 'C57.75 H76.25 Cl Ga N7 O13.25'
_chemical_formula_weight 1185.68
_chemical_name_common 'gallium (III) PPIX chloroquine complex'
_chemical_name_systematic
; 
 ? 
;
_space_group_IT_number 15
_symmetry_cell_setting monoclinic
_symmetry_space_group_name_Hall '-C 2yc'
_symmetry_space_group_name_H-M 'C 1 2/c 1'
_atom_sites_solution_hydrogens geom
_atom_sites_solution_primary direct
_atom_sites_solution_secondary difmap
_audit_creation_method SHELXL-97
_cell_angle_alpha 90.00
_cell_angle_beta 98.328(2)
_cell_angle_gamma 90.00
_cell_formula_units_Z 8
_cell_length_a 29.9311(9)
_cell_length_b 14.6378(3)
_cell_length_c 28.7485(6)
_cell_measurement_reflns_used 7922
_cell_measurement_temperature 112(2)
_cell_measurement_theta_max 45.73
_cell_measurement_theta_min 2.98
_cell_volume 12462.6(5)
_computing_cell_refinement 'Bruker SAINT'
_computing_data_collection 'Bruker APEX2'
_computing_data_reduction 'Bruker SAINT'
_computing_molecular_graphics 'Bruker SHELXTL'
_computing_publication_material 'Bruker SHELXTL'
_computing_structure_refinement 'SHELXL-97 (Sheldrick, 2008)'
_computing_structure_solution 'SHELXS-97 (Sheldrick, 2008)'
_diffrn_ambient_temperature 112(2)
_diffrn_measured_fraction_theta_full 1.000
_diffrn_measured_fraction_theta_max 1.000
_diffrn_measurement_device_type 'Bruker APEX-II CCD'
_diffrn_measurement_method '\f and \w scans'
_diffrn_radiation_monochromator graphite
_diffrn_radiation_source 'fine-focus sealed tube'
_diffrn_radiation_type CuK\a
_diffrn_radiation_wavelength 1.54178
_diffrn_reflns_av_R_equivalents 0.0804
_diffrn_reflns_av_sigmaI/netI 0.0492
_diffrn_reflns_limit_h_max 27
_diffrn_reflns_limit_h_min -27
_diffrn_reflns_limit_k_max 13
_diffrn_reflns_limit_k_min -13
_diffrn_reflns_limit_l_max 26
_diffrn_reflns_limit_l_min -26
_diffrn_reflns_number 29279
_diffrn_reflns_theta_full 44.52
_diffrn_reflns_theta_max 44.52
_diffrn_reflns_theta_min 2.98
_exptl_absorpt_coefficient_mu 1.535
_exptl_absorpt_correction_T_max 0.9355
_exptl_absorpt_correction_T_min 0.7935
_exptl_absorpt_correction_type empirical
_exptl_crystal_colour pink
_exptl_crystal_density_diffrn 1.264
_exptl_crystal_density_method 'not measured'
_exptl_crystal_description needle
_exptl_crystal_F_000 5006
_exptl_crystal_size_max 0.16
_exptl_crystal_size_mid 0.07
_exptl_crystal_size_min 0.04
_refine_diff_density_max 0.018
_refine_diff_density_min -0.011
_refine_diff_density_rms 0.002
_refine_ls_extinction_method none
_refine_ls_goodness_of_fit_ref 1.035
_refine_ls_hydrogen_treatment mixed
_refine_ls_matrix_type full
_refine_ls_number_parameters 765
_refine_ls_number_reflns 4909
_refine_ls_number_restraints 78
_refine_ls_restrained_S_all 1.053
_refine_ls_R_factor_all 0.0925
_refine_ls_R_factor_gt 0.0642
_refine_ls_shift/su_max 4.257
_refine_ls_shift/su_mean 0.064
_refine_ls_structure_factor_coef Fsqd
_refine_ls_weighting_details 'calc w=1/[\s^2^(Fo^2^)+(0.1138P)^2^+0.0400P] where P=(Fo^2^+2Fc^2^)/3'
_refine_ls_weighting_scheme calc
_refine_ls_wR_factor_gt 0.1735
_refine_ls_wR_factor_ref 0.1926
_reflns_number_gt 3553
_reflns_number_total 4909
_reflns_threshold_expression >2sigma(I)
_cod_data_source_file c4cc05328a2.cif
_cod_data_source_block cu_erin1_0ma
_cod_original_sg_symbol_H-M 'C2/c  '
_cod_database_code 7115898

loop_
_symmetry_equiv_pos_as_xyz
'x, y, z'
'-x, y, -z+1/2'
'x+1/2, y+1/2, z'
'-x+1/2, y+1/2, -z+1/2'
'-x, -y, -z'
'x, -y, z-1/2'
'-x+1/2, -y+1/2, -z'
'x+1/2, -y+1/2, z-1/2'

loop_
_atom_site_label
_atom_site_type_symbol
_atom_site_fract_x
_atom_site_fract_y
_atom_site_fract_z
_atom_site_U_iso_or_equiv
_atom_site_adp_type
_atom_site_occupancy
_atom_site_symmetry_multiplicity
_atom_site_calc_flag
_atom_site_refinement_flags
_atom_site_disorder_assembly
_atom_site_disorder_group
Ga Ga 0.34002(3) 0.49083(6) 0.98037(3) 0.078(2) Uani 1 1 d . A .
Cl Cl 0.46758(8) 0.14266(17) 0.93048(9) 0.112(2) Uani 1 1 d . . .
O1 O 0.32091(19) 0.4962(3) 1.04450(18) 0.080(3) Uani 1 1 d . . .
N1 N 0.3338(2) 0.3553(4) 0.9725(2) 0.075(3) Uani 1 1 d . . .
C1 C 0.2990(3) 0.3066(6) 0.9473(3) 0.072(3) Uani 1 1 d . . .
O2 O 0.28961(18) 0.4815(4) 1.1088(2) 0.088(3) Uani 1 1 d . . .
N2 N 0.4035(2) 0.4753(5) 1.0141(2) 0.078(3) Uani 1 1 d . . .
C2 C 0.3075(3) 0.2099(5) 0.9516(3) 0.072(3) Uani 1 1 d . . .
N3 N 0.3471(3) 0.6274(5) 0.9841(2) 0.077(3) Uani 1 1 d . . .
O3 O 0.1081(3) 0.3354(5) 0.8049(2) 0.121(3) Uani 1 1 d . . .
C3 C 0.3462(3) 0.1995(6) 0.9815(3) 0.077(3) Uani 1 1 d . . .
N4 N 0.2773(2) 0.5062(5) 0.9438(2) 0.076(3) Uani 1 1 d . . .
O4 O 0.1511(2) 0.3524(4) 0.7499(2) 0.105(3) Uani 1 1 d . . .
C4 C 0.3634(3) 0.2901(6) 0.9933(3) 0.074(3) Uani 1 1 d . . .
N5 N 0.3462(2) 0.3576(5) 0.8556(2) 0.079(3) Uani 1 1 d . . .
C5 C 0.4045(3) 0.3089(6) 1.0193(3) 0.080(3) Uani 1 1 d . . .
H5B H 0.4213 0.2580 1.0329 0.097 Uiso 1 1 calc R . .
C6 C 0.4241(3) 0.3929(7) 1.0279(3) 0.080(3) Uani 1 1 d . . .
N6 N 0.2722(2) 0.1526(4) 0.7768(2) 0.078(3) Uani 1 1 d D . .
H6A H 0.2800 0.0958 0.7839 0.094 Uiso 1 1 calc RD . .
N7 N 0.1279(3) 0.0230(5) 0.8401(3) 0.091(3) Uani 1 1 d D . .
H7A H 0.1567(12) 0.018(5) 0.856(2) 0.09(3) Uiso 1 1 d D . .
C7 C 0.4697(3) 0.4106(8) 1.0529(3) 0.086(3) Uani 1 1 d . . .
C8 C 0.4747(3) 0.5029(8) 1.0547(3) 0.089(3) Uani 1 1 d . . .
C9 C 0.4335(3) 0.5424(7) 1.0305(3) 0.081(3) Uani 1 1 d . . .
C10 C 0.4246(3) 0.6348(7) 1.0247(3) 0.084(3) Uani 1 1 d . . .
H10A H 0.4483 0.6754 1.0365 0.101 Uiso 1 1 calc R . .
C11 C 0.3847(4) 0.6742(6) 1.0037(3) 0.079(3) Uani 1 1 d . . .
C12 C 0.3766(4) 0.7707(7) 0.9992(3) 0.093(3) Uani 1 1 d . . .
C13 C 0.3338(4) 0.7825(6) 0.9780(3) 0.086(3) Uani 1 1 d . . .
C14 C 0.3153(3) 0.6922(6) 0.9687(3) 0.080(3) Uani 1 1 d . . .
C15 C 0.2720(3) 0.6723(6) 0.9476(3) 0.080(3) Uani 1 1 d . . .
H15A H 0.2524 0.7231 0.9405 0.096 Uiso 1 1 calc R . .
C16 C 0.2538(3) 0.5875(6) 0.9358(3) 0.075(3) Uani 1 1 d . . .
C17 C 0.2090(3) 0.5695(6) 0.9108(3) 0.078(3) Uani 1 1 d . . .
C18 C 0.2059(3) 0.4775(6) 0.9024(3) 0.075(3) Uani 1 1 d . . .
C19 C 0.2487(3) 0.4400(6) 0.9231(3) 0.073(3) Uani 1 1 d . . .
C20 C 0.2601(3) 0.3477(6) 0.9239(3) 0.077(3) Uani 1 1 d . . .
H20A H 0.2389 0.3080 0.9064 0.093 Uiso 1 1 calc R . .
C21 C 0.2226(3) 0.3626(5) 1.0722(3) 0.077(3) Uani 1 1 d . . .
H21A H 0.2388 0.3379 1.1020 0.092 Uiso 1 1 calc R . .
H21B H 0.2038 0.4144 1.0801 0.092 Uiso 1 1 calc R . .
C22 C 0.2570(2) 0.3975(5) 1.0421(3) 0.073(3) Uani 1 1 d . . .
H22A H 0.2733 0.3444 1.0313 0.088 Uiso 1 1 calc R . .
H22B H 0.2406 0.4276 1.0139 0.088 Uiso 1 1 calc R . .
C23 C 0.2911(3) 0.4635(6) 1.0664(4) 0.076(3) Uani 1 1 d . . .
C24 C 0.3691(3) 0.1116(6) 0.9979(3) 0.094(3) Uani 1 1 d . . .
H24A H 0.3604 0.0638 0.9744 0.141 Uiso 1 1 calc R . .
H24B H 0.3600 0.0936 1.0279 0.141 Uiso 1 1 calc R . .
H24C H 0.4020 0.1200 1.0019 0.141 Uiso 1 1 calc R . .
C25 C 0.5029(4) 0.3448(8) 1.0732(3) 0.100(4) Uani 1 1 d . . .
H25A H 0.5207 0.3593 1.1025 0.120 Uiso 1 1 calc R . .
C26 C 0.5096(4) 0.2712(11) 1.0549(5) 0.144(5) Uani 1 1 d . . .
H26A H 0.4924 0.2549 1.0257 0.216 Uiso 1 1 calc R . .
H26B H 0.5320 0.2307 1.0699 0.216 Uiso 1 1 calc R . .
C27 C 0.5155(3) 0.5570(7) 1.0768(3) 0.108(4) Uani 1 1 d . . .
H27A H 0.5261 0.5331 1.1083 0.162 Uiso 1 1 calc R . .
H27B H 0.5073 0.6214 1.0790 0.162 Uiso 1 1 calc R . .
H27C H 0.5397 0.5514 1.0573 0.162 Uiso 1 1 calc R . .
C28 C 0.4108(4) 0.8403(8) 1.0176(4) 0.124(4) Uani 1 1 d . . .
H28A H 0.4247 0.8340 1.0493 0.148 Uiso 1 1 calc R . .
C29 C 0.4226(5) 0.9046(11) 0.9954(5) 0.169(5) Uani 1 1 d . . .
H29A H 0.4096 0.9134 0.9635 0.253 Uiso 1 1 calc R . .
H29B H 0.4448 0.9460 1.0099 0.253 Uiso 1 1 calc R . .
C30 C 0.3079(3) 0.8699(6) 0.9646(3) 0.107(4) Uani 1 1 d . . .
H30A H 0.3233 0.9214 0.9818 0.160 Uiso 1 1 calc R . .
H30B H 0.2773 0.8645 0.9726 0.160 Uiso 1 1 calc R . .
H30C H 0.3062 0.8804 0.9307 0.160 Uiso 1 1 calc R . .
C31 C 0.1732(3) 0.6402(6) 0.8963(3) 0.094(3) Uani 1 1 d . . .
H31A H 0.1819 0.6771 0.8706 0.140 Uiso 1 1 calc R . .
H31B H 0.1702 0.6798 0.9232 0.140 Uiso 1 1 calc R . .
H31C H 0.1444 0.6098 0.8858 0.140 Uiso 1 1 calc R . .
C32 C 0.1685(3) 0.4255(6) 0.8748(3) 0.082(3) Uani 1 1 d . . .
H32A H 0.1394 0.4558 0.8774 0.099 Uiso 1 1 calc R . .
H32B H 0.1675 0.3630 0.8878 0.099 Uiso 1 1 calc R . .
C33 C 0.1751(3) 0.4202(6) 0.8237(3) 0.091(3) Uani 1 1 d . . .
H33A H 0.1750 0.4835 0.8114 0.109 Uiso 1 1 calc R . .
H33B H 0.2056 0.3950 0.8225 0.109 Uiso 1 1 calc R . .
C34 C 0.1423(4) 0.3656(6) 0.7902(4) 0.093(3) Uani 1 1 d . . .
C36 C 0.3098(3) 0.3747(6) 0.8255(3) 0.083(3) Uani 1 1 d . . .
H36A H 0.2996 0.4361 0.8229 0.100 Uiso 1 1 calc R . .
C37 C 0.2849(3) 0.3100(6) 0.7969(3) 0.078(3) Uani 1 1 d . . .
H37A H 0.2597 0.3285 0.7750 0.094 Uiso 1 1 calc R . .
C38 C 0.2972(3) 0.2194(6) 0.8006(3) 0.078(3) Uani 1 1 d . . .
C39 C 0.3381(3) 0.1990(6) 0.8319(3) 0.076(3) Uani 1 1 d . . .
C40 C 0.3569(3) 0.1100(6) 0.8374(3) 0.088(3) Uani 1 1 d . . .
H40A H 0.3416 0.0608 0.8203 0.106 Uiso 1 1 calc R . .
C41 C 0.3962(3) 0.0928(6) 0.8665(3) 0.097(3) Uani 1 1 d . . .
H41A H 0.4086 0.0330 0.8689 0.116 Uiso 1 1 calc R . .
C42 C 0.4179(3) 0.1649(7) 0.8928(3) 0.091(3) Uani 1 1 d . . .
C43 C 0.4008(3) 0.2516(6) 0.8887(3) 0.080(3) Uani 1 1 d . . .
H43A H 0.4161 0.2997 0.9066 0.095 Uiso 1 1 calc R . .
C44 C 0.3609(3) 0.2703(7) 0.8583(3) 0.075(3) Uani 1 1 d . . .
C45 C 0.2335(3) 0.1668(6) 0.7404(3) 0.082(3) Uani 1 1 d . . .
H45A H 0.2205 0.2285 0.7451 0.098 Uiso 1 1 calc R . .
C46 C 0.2493(3) 0.1650(6) 0.6921(3) 0.097(3) Uani 1 1 d . . .
H46A H 0.2727 0.2113 0.6909 0.145 Uiso 1 1 calc R . .
H46B H 0.2236 0.1779 0.6677 0.145 Uiso 1 1 calc R . .
H46C H 0.2615 0.1045 0.6866 0.145 Uiso 1 1 calc R . .
C47 C 0.1976(3) 0.0954(6) 0.7446(3) 0.085(3) Uani 1 1 d . . .
H47A H 0.1742 0.0992 0.7165 0.102 Uiso 1 1 calc R . .
H47B H 0.2115 0.0340 0.7448 0.102 Uiso 1 1 calc R . .
C48 C 0.1751(3) 0.1058(6) 0.7881(3) 0.089(3) Uani 1 1 d . . .
H48A H 0.1590 0.1650 0.7868 0.107 Uiso 1 1 calc R . .
H48B H 0.1985 0.1060 0.8162 0.107 Uiso 1 1 calc R . .
C49 C 0.1418(3) 0.0285(6) 0.7921(3) 0.090(3) Uani 1 1 d . . .
H49A H 0.1147 0.0377 0.7684 0.108 Uiso 1 1 calc R . .
H49B H 0.1558 -0.0302 0.7849 0.108 Uiso 1 1 calc R . .
C50 C 0.1000(3) -0.0598(7) 0.8460(3) 0.104(4) Uani 1 1 d . . .
H50A H 0.0851 -0.0519 0.8743 0.125 Uiso 1 1 calc R . .
H50B H 0.0761 -0.0651 0.8185 0.125 Uiso 1 1 calc R . .
C51 C 0.1268(4) -0.1455(6) 0.8507(4) 0.132(4) Uani 1 1 d . . .
H51A H 0.1068 -0.1975 0.8535 0.197 Uiso 1 1 calc R . .
H51B H 0.1496 -0.1421 0.8788 0.197 Uiso 1 1 calc R . .
H51C H 0.1418 -0.1536 0.8228 0.197 Uiso 1 1 calc R . .
C52 C 0.1071(3) 0.1086(6) 0.8556(3) 0.098(3) Uani 1 1 d . . .
H52A H 0.1277 0.1604 0.8524 0.118 Uiso 1 1 calc R . .
H52B H 0.1040 0.1028 0.8892 0.118 Uiso 1 1 calc R . .
C53 C 0.0616(3) 0.1301(7) 0.8282(3) 0.115(4) Uani 1 1 d . . .
H53A H 0.0501 0.1872 0.8399 0.173 Uiso 1 1 calc R . .
H53B H 0.0405 0.0804 0.8321 0.173 Uiso 1 1 calc R . .
H53C H 0.0644 0.1368 0.7948 0.173 Uiso 1 1 calc R . .
O5 O 0.36759(18) 0.4912(4) 0.91802(19) 0.080(3) Uani 1 1 d D . .
H5A H 0.356(3) 0.449(4) 0.900(3) 0.12(4) Uiso 1 1 d D . .
C35 C 0.3703(4) 0.5671(8) 0.8894(4) 0.084(4) Uani 0.75 1 d P A 1
H35A H 0.3405 0.5957 0.8824 0.126 Uiso 0.75 1 calc PR A 1
H35B H 0.3805 0.5480 0.8600 0.126 Uiso 0.75 1 calc PR A 1
H35C H 0.3918 0.6111 0.9057 0.126 Uiso 0.75 1 calc PR A 1
O1S O 0.3758(9) 0.648(2) 0.8643(8) 0.129(10) Uani 0.25 1 d PU . 2
O2S O 0.0398(2) 0.7049(5) 1.2329(3) 0.145(3) Uani 1 1 d U . .
O3S O 0.0307(3) 0.0348(6) 1.2212(3) 0.169(4) Uani 1 1 d DU . .
C3S C 0.0511(7) 0.1205(13) 1.2080(8) 0.234(10) Uani 0.80 1 d PDU . .
H3S1 H 0.0272 0.1649 1.1976 0.351 Uiso 0.80 1 calc PR . .
H3S2 H 0.0687 0.1089 1.1825 0.351 Uiso 0.80 1 calc PR . .
H3S3 H 0.0710 0.1450 1.2353 0.351 Uiso 0.80 1 calc PR . .
O4S O 0.6301(3) 0.2529(5) 1.1743(3) 0.155(3) Uani 1 1 d DU . .
C4S C 0.6129(4) 0.1880(9) 1.1386(4) 0.130(5) Uani 0.80 1 d PDU . .
H4S1 H 0.6106 0.2169 1.1076 0.195 Uiso 0.80 1 calc PR . .
H4S2 H 0.5830 0.1672 1.1441 0.195 Uiso 0.80 1 calc PR . .
H4S3 H 0.6334 0.1356 1.1399 0.195 Uiso 0.80 1 calc PR . .
O5S O 0.2138(3) 0.4553(4) 0.7205(2) 0.097(3) Uani 1 1 d DU . .
H5S H 0.192(4) 0.426(7) 0.730(4) 0.14(5) Uiso 1 1 d . . .
C5S C 0.2291(3) 0.4164(7) 0.6804(3) 0.115(4) Uani 1 1 d DU . .
H5S1 H 0.2570 0.3821 0.6903 0.172 Uiso 1 1 calc R . .
H5S2 H 0.2350 0.4651 0.6587 0.172 Uiso 1 1 calc R . .
H5S3 H 0.2059 0.3751 0.6647 0.172 Uiso 1 1 calc R . .
O6S O 0.0280(11) 0.5561(16) 0.1768(14) 0.52(2) Uani 1 1 d DU . .
C6S C 0.023(3) 0.470(3) 0.203(2) 0.67(4) Uani 0.80 1 d PDU . .
H6S1 H -0.0096 0.4586 0.2033 1.008 Uiso 0.80 1 calc PR . .
H6S2 H 0.0377 0.4768 0.2355 1.008 Uiso 0.80 1 calc PR . .
H6S3 H 0.0359 0.4194 0.1879 1.008 Uiso 0.80 1 calc PR . .
O7S O 0.4544(8) 0.0445(14) 0.1448(8) 0.376(12) Uani 1 1 d DU . .
C7S C 0.4491(10) 0.121(2) 0.1123(8) 0.363(19) Uani 0.80 1 d PDU . .
H7S1 H 0.4184 0.1454 0.1106 0.544 Uiso 0.80 1 calc PR . .
H7S2 H 0.4541 0.1000 0.0811 0.544 Uiso 0.80 1 calc PR . .
H7S3 H 0.4710 0.1684 0.1234 0.544 Uiso 0.80 1 calc PR . .
O8S O 0.4246(14) 0.865(3) 0.204(2) 0.87(4) Uani 1 1 d DU . .
C8S C 0.465(2) 0.809(6) 0.218(4) 0.93(5) Uani 0.80 1 d PDU . .
H8S1 H 0.4600 0.7479 0.2044 1.391 Uiso 0.80 1 calc PR . .
H8S2 H 0.4715 0.8049 0.2521 1.391 Uiso 0.80 1 calc PR . .
H8S3 H 0.4909 0.8375 0.2058 1.391 Uiso 0.80 1 calc PR . .
O9S O 0.0611(2) 0.8694(5) 1.1948(2) 0.132(3) Uani 1 1 d U . .

loop_
_atom_site_aniso_label
_atom_site_aniso_U_11
_atom_site_aniso_U_22
_atom_site_aniso_U_33
_atom_site_aniso_U_23
_atom_site_aniso_U_13
_atom_site_aniso_U_12
Ga 0.081(2) 0.071(2) 0.078(2) -0.0009(5) 0.0025(6) -0.0126(5)
Cl 0.085(3) 0.113(3) 0.128(3) -0.0073(14) -0.0184(14) 0.0052(13)
O1 0.085(4) 0.073(4) 0.080(4) -0.003(3) 0.009(3) -0.015(3)
N1 0.067(5) 0.081(5) 0.074(4) 0.003(4) -0.002(4) -0.006(4)
C1 0.068(6) 0.071(7) 0.076(6) 0.001(5) 0.006(5) -0.007(5)
O2 0.088(5) 0.096(5) 0.079(4) -0.010(3) 0.006(3) -0.022(3)
N2 0.091(6) 0.070(5) 0.074(5) -0.009(4) 0.009(4) -0.017(5)
C2 0.074(6) 0.070(7) 0.072(5) 0.001(5) 0.007(5) -0.010(5)
N3 0.081(5) 0.077(6) 0.072(4) -0.003(4) 0.007(4) -0.012(5)
O3 0.109(6) 0.152(6) 0.100(5) -0.019(4) 0.003(4) -0.037(5)
C3 0.079(7) 0.068(7) 0.083(6) 0.008(5) 0.008(5) -0.011(5)
N4 0.092(6) 0.060(5) 0.073(5) -0.002(4) 0.003(4) -0.009(4)
O4 0.116(5) 0.107(5) 0.090(5) -0.016(4) 0.013(4) -0.018(3)
C4 0.068(6) 0.078(7) 0.074(5) 0.003(5) 0.000(5) -0.014(6)
N5 0.084(6) 0.074(6) 0.078(5) -0.002(4) 0.003(4) -0.002(4)
C5 0.083(7) 0.074(7) 0.081(6) 0.008(5) 0.001(5) -0.009(5)
C6 0.073(7) 0.095(8) 0.072(6) -0.002(5) 0.005(5) -0.009(6)
N6 0.082(5) 0.066(5) 0.081(5) -0.005(4) -0.005(4) -0.002(4)
N7 0.086(6) 0.092(6) 0.090(6) 0.001(4) -0.003(5) -0.014(5)
C7 0.083(8) 0.094(8) 0.079(6) 0.004(6) 0.005(5) -0.011(6)
C8 0.084(8) 0.110(9) 0.074(6) -0.002(5) 0.012(5) -0.019(6)
C9 0.082(7) 0.085(8) 0.077(6) -0.014(5) 0.010(5) -0.021(6)
C10 0.084(8) 0.081(8) 0.088(6) -0.018(5) 0.012(5) -0.023(6)
C11 0.097(8) 0.062(7) 0.079(6) -0.009(5) 0.018(5) -0.014(6)
C12 0.107(8) 0.076(8) 0.097(7) -0.010(5) 0.020(6) -0.036(7)
C13 0.117(9) 0.068(8) 0.075(6) -0.009(5) 0.022(5) -0.013(6)
C14 0.094(7) 0.077(7) 0.069(6) -0.006(5) 0.009(5) -0.010(7)
C15 0.097(8) 0.069(7) 0.075(6) -0.003(5) 0.010(5) 0.002(5)
C16 0.080(7) 0.075(7) 0.071(5) -0.003(5) 0.011(5) -0.004(6)
C17 0.084(7) 0.075(7) 0.077(6) -0.006(5) 0.015(5) 0.002(5)
C18 0.073(7) 0.083(7) 0.068(5) -0.002(5) 0.005(5) -0.002(5)
C19 0.084(7) 0.066(7) 0.066(5) 0.000(5) 0.003(5) -0.004(6)
C20 0.073(7) 0.081(7) 0.075(6) -0.005(5) 0.000(5) -0.015(5)
C21 0.077(6) 0.071(6) 0.081(5) -0.001(4) 0.007(5) 0.000(4)
C22 0.074(6) 0.069(5) 0.076(5) -0.005(4) 0.009(4) -0.008(4)
C23 0.073(6) 0.073(6) 0.079(7) 0.002(5) 0.003(5) -0.001(5)
C24 0.090(7) 0.078(6) 0.108(7) 0.006(5) -0.009(5) -0.008(5)
C25 0.111(9) 0.101(8) 0.083(7) -0.013(6) 0.002(6) -0.016(7)
C26 0.092(8) 0.179(14) 0.153(11) 0.027(10) -0.014(7) -0.018(9)
C27 0.085(7) 0.133(8) 0.103(7) -0.020(6) 0.006(5) -0.030(6)
C28 0.147(10) 0.097(8) 0.136(9) 0.008(7) 0.053(8) -0.034(8)
C29 0.167(13) 0.184(15) 0.150(12) -0.032(10) 0.007(10) -0.025(11)
C30 0.136(9) 0.069(7) 0.121(7) -0.017(5) 0.037(6) -0.011(6)
C31 0.098(7) 0.086(6) 0.097(6) -0.006(5) 0.014(5) 0.017(5)
C32 0.077(6) 0.087(6) 0.080(6) 0.000(5) 0.002(5) -0.002(5)
C33 0.086(6) 0.099(7) 0.083(6) -0.013(5) -0.003(5) -0.012(5)
C34 0.086(8) 0.095(7) 0.096(8) 0.000(6) 0.008(7) -0.006(6)
C36 0.097(7) 0.069(6) 0.085(6) 0.004(5) 0.013(6) 0.006(5)
C37 0.080(6) 0.078(7) 0.073(6) -0.003(5) -0.003(4) -0.003(5)
C38 0.079(7) 0.073(7) 0.080(6) 0.002(5) 0.008(5) -0.001(6)
C39 0.076(6) 0.067(7) 0.081(6) -0.001(5) 0.003(5) -0.001(5)
C40 0.094(7) 0.072(7) 0.093(6) -0.009(5) -0.004(5) 0.000(5)
C41 0.093(7) 0.079(7) 0.108(7) -0.005(6) -0.015(6) 0.004(6)
C42 0.067(6) 0.099(8) 0.101(7) -0.001(6) -0.009(5) -0.002(6)
C43 0.071(6) 0.079(7) 0.087(6) -0.005(5) 0.006(5) -0.007(5)
C44 0.072(6) 0.069(7) 0.081(6) 0.000(5) 0.005(5) -0.002(5)
C45 0.075(6) 0.083(6) 0.083(6) -0.006(5) -0.006(5) 0.001(5)
C46 0.102(7) 0.112(7) 0.076(6) -0.002(5) 0.012(5) -0.003(5)
C47 0.076(6) 0.090(6) 0.084(6) -0.007(5) -0.002(5) -0.001(5)
C48 0.091(7) 0.087(6) 0.088(6) -0.004(5) 0.008(5) -0.005(5)
C49 0.098(7) 0.092(7) 0.080(7) -0.008(5) 0.008(5) -0.007(5)
C50 0.097(7) 0.116(8) 0.096(6) 0.008(6) -0.001(5) -0.032(7)
C51 0.125(9) 0.077(7) 0.181(11) 0.019(7) -0.016(7) 0.000(6)
C52 0.107(8) 0.092(7) 0.098(6) -0.005(5) 0.020(6) 0.001(6)
C53 0.102(8) 0.127(9) 0.116(7) 0.007(6) 0.013(6) 0.008(6)
O5 0.090(5) 0.067(4) 0.081(4) 0.000(4) 0.003(3) -0.014(3)
C35 0.097(9) 0.072(8) 0.080(7) 0.001(7) 0.006(6) -0.012(6)
O1S 0.12(2) 0.19(3) 0.078(15) 0.052(17) 0.012(14) -0.008(18)
O2S 0.110(6) 0.163(7) 0.156(6) 0.022(5) 0.001(4) 0.008(5)
O3S 0.160(7) 0.149(7) 0.204(8) 0.020(6) 0.048(6) -0.013(5)
C3S 0.25(2) 0.23(2) 0.23(2) 0.046(17) 0.021(17) -0.078(17)
O4S 0.167(7) 0.114(6) 0.171(7) -0.004(5) -0.019(5) 0.004(5)
C4S 0.138(11) 0.138(11) 0.103(9) -0.028(7) -0.015(8) 0.013(9)
O5S 0.105(5) 0.083(5) 0.101(5) 0.006(3) 0.009(4) 0.000(4)
C5S 0.130(9) 0.119(8) 0.097(7) -0.001(6) 0.021(6) -0.007(6)
O6S 0.53(4) 0.30(2) 0.84(6) -0.20(3) 0.47(4) -0.06(3)
C6S 0.73(7) 0.48(6) 0.91(9) -0.04(6) 0.46(7) -0.07(7)
O7S 0.37(2) 0.33(2) 0.38(2) -0.014(17) -0.075(19) 0.136(19)
C7S 0.37(3) 0.56(4) 0.150(17) 0.06(2) 0.02(2) -0.31(3)
O8S 0.71(8) 0.54(6) 1.21(8) 0.34(6) -0.40(7) -0.35(5)
C8S 0.73(10) 0.69(9) 1.21(10) 0.34(9) -0.40(10) -0.32(6)
O9S 0.141(6) 0.138(6) 0.113(5) 0.009(4) 0.010(4) 0.015(4)

loop_
_atom_type_symbol
_atom_type_description
_atom_type_scat_dispersion_real
_atom_type_scat_dispersion_imag
_atom_type_scat_source
C C 0.0181 0.0091 'International Tables Vol C Tables 4.2.6.8 and 6.1.1.4'
H H 0.0000 0.0000 'International Tables Vol C Tables 4.2.6.8 and 6.1.1.4'
N N 0.0311 0.0180 'International Tables Vol C Tables 4.2.6.8 and 6.1.1.4'
O O 0.0492 0.0322 'International Tables Vol C Tables 4.2.6.8 and 6.1.1.4'
Cl Cl 0.3639 0.7018 'International Tables Vol C Tables 4.2.6.8 and 6.1.1.4'
Ga Ga -1.2846 0.7763 'International Tables Vol C Tables 4.2.6.8 and 6.1.1.4'

loop_
_geom_angle_atom_site_label_1
_geom_angle_atom_site_label_2
_geom_angle_atom_site_label_3
_geom_angle
_geom_angle_site_symmetry_1
_geom_angle_site_symmetry_3
N1 Ga O1 96.2(2) . .
N1 Ga N3 176.4(2) . .
O1 Ga N3 87.4(2) . .
N1 Ga N2 90.5(3) . .
O1 Ga N2 86.4(2) . .
N3 Ga N2 90.1(3) . .
N1 Ga N4 89.2(3) . .
O1 Ga N4 96.1(2) . .
N3 Ga N4 90.0(3) . .
N2 Ga N4 177.5(2) . .
N1 Ga O5 87.0(2) . .
O1 Ga O5 172.8(2) . .
N3 Ga O5 89.5(2) . .
N2 Ga O5 87.2(2) . .
N4 Ga O5 90.3(2) . .
C23 O1 Ga 139.5(5) . .
C4 N1 C1 105.0(6) . .
C4 N1 Ga 126.4(5) . .
C1 N1 Ga 128.5(6) . .
N1 C1 C20 123.1(8) . .
N1 C1 C2 110.7(7) . .
C20 C1 C2 126.1(8) . .
C9 N2 C6 106.5(7) . .
C9 N2 Ga 127.7(7) . .
C6 N2 Ga 125.7(5) . .
C3 C2 C1 106.8(7) . .
C3 C2 C21 128.2(8) . 7_557
C1 C2 C21 125.0(8) . 7_557
C11 N3 C14 106.1(7) . .
C11 N3 Ga 126.4(6) . .
C14 N3 Ga 127.5(6) . .
C2 C3 C4 106.9(7) . .
C2 C3 C24 127.4(8) . .
C4 C3 C24 125.7(8) . .
C19 N4 C16 105.4(7) . .
C19 N4 Ga 128.3(6) . .
C16 N4 Ga 126.3(6) . .
C5 C4 N1 124.6(8) . .
C5 C4 C3 124.9(8) . .
N1 C4 C3 110.5(7) . .
C36 N5 C44 116.7(7) . .
C6 C5 C4 127.2(8) . .
C6 C5 H5B 116.4 . .
C4 C5 H5B 116.4 . .
C5 C6 N2 124.8(7) . .
C5 C6 C7 126.0(9) . .
N2 C6 C7 109.2(8) . .
C38 N6 C45 125.6(7) . .
C38 N6 H6A 117.2 . .
C45 N6 H6A 117.2 . .
C50 N7 C52 112.5(7) . .
C50 N7 C49 112.4(7) . .
C52 N7 C49 114.4(7) . .
C50 N7 H7A 112(5) . .
C52 N7 H7A 109(5) . .
C49 N7 H7A 95(5) . .
C8 C7 C25 125.5(9) . .
C8 C7 C6 106.4(8) . .
C25 C7 C6 128.0(10) . .
C7 C8 C9 107.3(8) . .
C7 C8 C27 127.7(9) . .
C9 C8 C27 124.9(10) . .
N2 C9 C10 123.6(9) . .
N2 C9 C8 110.5(8) . .
C10 C9 C8 125.9(9) . .
C11 C10 C9 126.9(8) . .
C11 C10 H10A 116.6 . .
C9 C10 H10A 116.6 . .
N3 C11 C10 125.3(8) . .
N3 C11 C12 109.8(8) . .
C10 C11 C12 124.9(9) . .
C13 C12 C11 107.6(8) . .
C13 C12 C28 129.3(10) . .
C11 C12 C28 123.0(11) . .
C12 C13 C14 106.3(8) . .
C12 C13 C30 129.9(9) . .
C14 C13 C30 123.8(10) . .
N3 C14 C15 124.0(8) . .
N3 C14 C13 110.2(8) . .
C15 C14 C13 125.8(10) . .
C16 C15 C14 127.6(8) . .
C16 C15 H15A 116.2 . .
C14 C15 H15A 116.2 . .
C15 C16 N4 124.1(8) . .
C15 C16 C17 126.1(8) . .
N4 C16 C17 109.7(7) . .
C18 C17 C16 107.4(7) . .
C18 C17 C31 127.0(8) . .
C16 C17 C31 125.6(8) . .
C17 C18 C19 105.7(7) . .
C17 C18 C32 128.6(8) . .
C19 C18 C32 125.5(8) . .
N4 C19 C20 122.8(8) . .
N4 C19 C18 111.8(7) . .
C20 C19 C18 125.4(8) . .
C19 C20 C1 127.8(7) . .
C19 C20 H20A 116.1 . .
C1 C20 H20A 116.1 . .
C2 C21 C22 113.0(6) 7_557 .
C2 C21 H21A 109.0 7_557 .
C22 C21 H21A 109.0 . .
C2 C21 H21B 109.0 7_557 .
C22 C21 H21B 109.0 . .
H21A C21 H21B 107.8 . .
C23 C22 C21 114.9(7) . .
C23 C22 H22A 108.5 . .
C21 C22 H22A 108.5 . .
C23 C22 H22B 108.6 . .
C21 C22 H22B 108.6 . .
H22A C22 H22B 107.5 . .
O2 C23 O1 122.2(7) . .
O2 C23 C22 118.0(8) . .
O1 C23 C22 119.7(8) . .
C3 C24 H24A 109.5 . .
C3 C24 H24B 109.5 . .
H24A C24 H24B 109.5 . .
C3 C24 H24C 109.5 . .
H24A C24 H24C 109.5 . .
H24B C24 H24C 109.5 . .
C26 C25 C7 123.7(10) . .
C26 C25 H25A 118.1 . .
C7 C25 H25A 118.1 . .
C25 C26 H26A 120.0 . .
C25 C26 H26B 120.0 . .
H26A C26 H26B 120.0 . .
C8 C27 H27A 109.5 . .
C8 C27 H27B 109.5 . .
H27A C27 H27B 109.5 . .
C8 C27 H27C 109.4 . .
H27A C27 H27C 109.5 . .
H27B C27 H27C 109.5 . .
C29 C28 C12 125.5(13) . .
C29 C28 H28A 117.2 . .
C12 C28 H28A 117.3 . .
C28 C29 H29A 120.0 . .
C28 C29 H29B 120.0 . .
H29A C29 H29B 120.0 . .
C13 C30 H30A 109.5 . .
C13 C30 H30B 109.4 . .
H30A C30 H30B 109.5 . .
C13 C30 H30C 109.4 . .
H30A C30 H30C 109.5 . .
H30B C30 H30C 109.5 . .
C17 C31 H31A 109.5 . .
C17 C31 H31B 109.5 . .
H31A C31 H31B 109.5 . .
C17 C31 H31C 109.5 . .
H31A C31 H31C 109.5 . .
H31B C31 H31C 109.5 . .
C18 C32 C33 110.5(7) . .
C18 C32 H32A 109.5 . .
C33 C32 H32A 109.5 . .
C18 C32 H32B 109.5 . .
C33 C32 H32B 109.6 . .
H32A C32 H32B 108.1 . .
C34 C33 C32 118.9(8) . .
C34 C33 H33A 107.6 . .
C32 C33 H33A 107.6 . .
C34 C33 H33B 107.6 . .
C32 C33 H33B 107.6 . .
H33A C33 H33B 107.0 . .
O4 C34 O3 124.0(9) . .
O4 C34 C33 118.2(10) . .
O3 C34 C33 117.8(10) . .
N5 C36 C37 125.5(8) . .
N5 C36 H36A 117.3 . .
C37 C36 H36A 117.3 . .
C38 C37 C36 119.7(8) . .
C38 C37 H37A 120.2 . .
C36 C37 H37A 120.2 . .
N6 C38 C37 122.4(8) . .
N6 C38 C39 121.5(8) . .
C37 C38 C39 116.1(8) . .
C44 C39 C40 117.8(8) . .
C44 C39 C38 119.1(8) . .
C40 C39 C38 123.2(8) . .
C41 C40 C39 122.1(8) . .
C41 C40 H40A 119.0 . .
C39 C40 H40A 119.0 . .
C40 C41 C42 118.9(8) . .
C40 C41 H41A 120.6 . .
C42 C41 H41A 120.5 . .
C43 C42 C41 120.9(8) . .
C43 C42 Cl 120.2(7) . .
C41 C42 Cl 118.9(8) . .
C42 C43 C44 120.7(8) . .
C42 C43 H43A 119.6 . .
C44 C43 H43A 119.7 . .
N5 C44 C43 117.6(8) . .
N5 C44 C39 122.8(7) . .
C43 C44 C39 119.6(8) . .
N6 C45 C47 110.1(6) . .
N6 C45 C46 109.4(6) . .
C47 C45 C46 112.0(7) . .
N6 C45 H45A 108.4 . .
C47 C45 H45A 108.4 . .
C46 C45 H45A 108.4 . .
C45 C46 H46A 109.4 . .
C45 C46 H46B 109.5 . .
H46A C46 H46B 109.5 . .
C45 C46 H46C 109.5 . .
H46A C46 H46C 109.5 . .
H46B C46 H46C 109.5 . .
C48 C47 C45 113.7(7) . .
C48 C47 H47A 108.8 . .
C45 C47 H47A 108.8 . .
C48 C47 H47B 108.9 . .
C45 C47 H47B 108.8 . .
H47A C47 H47B 107.7 . .
C47 C48 C49 111.2(7) . .
C47 C48 H48A 109.4 . .
C49 C48 H48A 109.4 . .
C47 C48 H48B 109.4 . .
C49 C48 H48B 109.4 . .
H48A C48 H48B 108.0 . .
N7 C49 C48 112.4(7) . .
N7 C49 H49A 109.1 . .
C48 C49 H49A 109.1 . .
N7 C49 H49B 109.1 . .
C48 C49 H49B 109.2 . .
H49A C49 H49B 107.9 . .
C51 C50 N7 113.1(8) . .
C51 C50 H50A 109.0 . .
N7 C50 H50A 109.0 . .
C51 C50 H50B 108.9 . .
N7 C50 H50B 109.0 . .
H50A C50 H50B 107.8 . .
C50 C51 H51A 109.5 . .
C50 C51 H51B 109.5 . .
H51A C51 H51B 109.5 . .
C50 C51 H51C 109.5 . .
H51A C51 H51C 109.5 . .
H51B C51 H51C 109.5 . .
N7 C52 C53 113.8(7) . .
N7 C52 H52A 108.8 . .
C53 C52 H52A 108.8 . .
N7 C52 H52B 108.8 . .
C53 C52 H52B 108.8 . .
H52A C52 H52B 107.7 . .
C52 C53 H53A 109.5 . .
C52 C53 H53B 109.5 . .
H53A C53 H53B 109.5 . .
C52 C53 H53C 109.5 . .
H53A C53 H53C 109.5 . .
H53B C53 H53C 109.5 . .
C35 O5 Ga 125.2(6) . .
C35 O5 H5A 107(6) . .
Ga O5 H5A 110(6) . .
O5 C35 H35A 109.5 . .
O5 C35 H35B 109.5 . .
O5 C35 H35C 109.5 . .
O3S C3S H3S1 109.7 . .
O3S C3S H3S2 109.6 . .
H3S1 C3S H3S2 109.4 . .
O3S C3S H3S3 109.3 . .
H3S1 C3S H3S3 109.4 . .
H3S2 C3S H3S3 109.4 . .
C4S O4S O1S 95.6(11) . 5_667
O4S C4S H4S1 109.4 . .
O4S C4S H4S2 109.5 . .
H4S1 C4S H4S2 109.5 . .
O4S C4S H4S3 109.5 . .
H4S1 C4S H4S3 109.5 . .
H4S2 C4S H4S3 109.5 . .
C5S O5S H5S 114(7) . .
O5S C5S H5S1 109.5 . .
O5S C5S H5S2 109.4 . .
H5S1 C5S H5S2 109.5 . .
O5S C5S H5S3 109.5 . .
H5S1 C5S H5S3 109.5 . .
H5S2 C5S H5S3 109.5 . .
O6S C6S H6S1 125.3 . .
O6S C6S H6S2 125.9 . .
H6S1 C6S H6S2 89.3 . .
O6S C6S H6S3 125.9 . .
H6S1 C6S H6S3 89.7 . .
H6S2 C6S H6S3 89.2 . .
O7S C7S H7S1 109.9 . .
O7S C7S H7S2 109.2 . .
H7S1 C7S H7S2 109.5 . .
O7S C7S H7S3 109.4 . .
H7S1 C7S H7S3 109.5 . .
H7S2 C7S H7S3 109.5 . .
O8S C8S H8S1 110.1 . .
O8S C8S H8S2 114.3 . .
H8S1 C8S H8S2 102.4 . .
O8S C8S H8S3 108.0 . .
H8S1 C8S H8S3 105.8 . .
H8S2 C8S H8S3 115.6 . .

loop_
_geom_bond_atom_site_label_1
_geom_bond_atom_site_label_2
_geom_bond_distance
_geom_bond_site_symmetry_2
Ga N1 2.002(6) .
Ga O1 2.010(6) .
Ga N3 2.011(7) .
Ga N2 2.018(7) .
Ga N4 2.027(7) .
Ga O5 2.079(6) .
Cl C42 1.740(8) .
O1 C23 1.259(9) .
N1 C4 1.379(9) .
N1 C1 1.378(9) .
C1 C20 1.392(10) .
C1 C2 1.441(10) .
O2 C23 1.254(9) .
N2 C9 1.368(10) .
N2 C6 1.386(10) .
C2 C3 1.350(10) .
C2 C21 1.490(10) 7_557
N3 C11 1.368(10) .
N3 C14 1.370(10) .
O3 C34 1.244(10) .
C3 C4 1.444(11) .
C3 C24 1.501(11) .
N4 C19 1.371(9) .
N4 C16 1.385(9) .
O4 C34 1.240(10) .
C4 C5 1.373(10) .
N5 C36 1.313(10) .
N5 C44 1.351(9) .
C5 C6 1.368(11) .
C5 H5B 0.9500 .
C6 C7 1.472(11) .
N6 C38 1.354(9) .
N6 C45 1.459(9) .
N6 H6A 0.8800 .
N7 C50 1.495(10) .
N7 C52 1.495(11) .
N7 C49 1.501(10) .
N7 H7A 0.92(2) .
C7 C8 1.360(11) .
C7 C25 1.446(13) .
C8 C9 1.444(12) .
C8 C27 1.517(12) .
C9 C10 1.384(11) .
C10 C11 1.383(11) .
C10 H10A 0.9500 .
C11 C12 1.436(12) .
C12 C13 1.348(11) .
C12 C28 1.486(14) .
C13 C14 1.443(11) .
C13 C30 1.518(12) .
C14 C15 1.381(11) .
C15 C16 1.379(11) .
C15 H15A 0.9500 .
C16 C17 1.451(11) .
C17 C18 1.369(10) .
C17 C31 1.503(11) .
C18 C19 1.440(10) .
C18 C32 1.485(10) .
C19 C20 1.393(11) .
C20 H20A 0.9500 .
C21 C2 1.490(10) 7_557
C21 C22 1.526(10) .
C21 H21A 0.9900 .
C21 H21B 0.9900 .
C22 C23 1.502(10) .
C22 H22A 0.9900 .
C22 H22B 0.9900 .
C24 H24A 0.9800 .
C24 H24B 0.9800 .
C24 H24C 0.9800 .
C25 C26 1.228(14) .
C25 H25A 0.9500 .
C26 H26A 0.9500 .
C26 H26B 0.9500 .
C27 H27A 0.9800 .
C27 H27B 0.9800 .
C27 H27C 0.9800 .
C28 C29 1.218(15) .
C28 H28A 0.9500 .
C29 H29A 0.9500 .
C29 H29B 0.9500 .
C30 H30A 0.9800 .
C30 H30B 0.9800 .
C30 H30C 0.9800 .
C31 H31A 0.9800 .
C31 H31B 0.9800 .
C31 H31C 0.9800 .
C32 C33 1.514(10) .
C32 H32A 0.9900 .
C32 H32B 0.9900 .
C33 C34 1.502(12) .
C33 H33A 0.9900 .
C33 H33B 0.9900 .
C36 C37 1.396(11) .
C36 H36A 0.9500 .
C37 C38 1.376(10) .
C37 H37A 0.9500 .
C38 C39 1.441(10) .
C39 C44 1.409(10) .
C39 C40 1.420(11) .
C40 C41 1.364(11) .
C40 H40A 0.9500 .
C41 C42 1.401(11) .
C41 H41A 0.9500 .
C42 C43 1.368(11) .
C43 C44 1.400(10) .
C43 H43A 0.9500 .
C45 C47 1.518(10) .
C45 C46 1.530(10) .
C45 H45A 1.0000 .
C46 H46A 0.9800 .
C46 H46B 0.9800 .
C46 H46C 0.9800 .
C47 C48 1.511(10) .
C47 H47A 0.9900 .
C47 H47B 0.9900 .
C48 C49 1.523(11) .
C48 H48A 0.9900 .
C48 H48B 0.9900 .
C49 H49A 0.9900 .
C49 H49B 0.9900 .
C50 C51 1.486(12) .
C50 H50A 0.9900 .
C50 H50B 0.9900 .
C51 H51A 0.9800 .
C51 H51B 0.9800 .
C51 H51C 0.9800 .
C52 C53 1.505(12) .
C52 H52A 0.9900 .
C52 H52B 0.9900 .
C53 H53A 0.9800 .
C53 H53B 0.9800 .
C53 H53C 0.9800 .
O5 C35 1.391(12) .
O5 H5A 0.84(2) .
C35 H35A 0.9800 .
C35 H35B 0.9800 .
C35 H35C 0.9800 .
O1S O4S 1.82(3) 5_667
O3S C3S 1.468(14) .
C3S H3S1 0.9804 .
C3S H3S2 0.9804 .
C3S H3S3 0.9804 .
O4S C4S 1.437(11) .
O4S O1S 1.82(3) 5_667
C4S H4S1 0.9800 .
C4S H4S2 0.9800 .
C4S H4S3 0.9800 .
O5S C5S 1.417(9) .
O5S H5S 0.85(11) .
C5S H5S1 0.9800 .
C5S H5S2 0.9800 .
C5S H5S3 0.9800 .
O6S C6S 1.486(18) .
C6S H6S1 1.1337 .
C6S H6S2 1.1398 .
C6S H6S3 1.1395 .
O7S C7S 1.448(17) .
C7S H7S1 0.9800 .
C7S H7S2 0.9800 .
C7S H7S3 0.9800 .
O8S C8S 1.47(2) .
C8S H8S1 0.9935 .
C8S H8S2 0.9931 .
C8S H8S3 0.9924 .

loop_
_geom_hbond_atom_site_label_D
_geom_hbond_atom_site_label_H
_geom_hbond_atom_site_label_A
_geom_hbond_distance_DH
_geom_hbond_distance_HA
_geom_hbond_distance_DA
_geom_hbond_angle_DHA
O5 H5A N5 0.84(2) 1.85(3) 2.668(8) 164(9)
